data_4025551
loop_
_publ_author_name
'Sujeewa Ranatunga'
'Wathsala Liyanage'
'Juan R. Del Valle'

_publ_section_title
;
 Synthesis and Conformational Analysis of Bicyclic Extended Dipeptide
 Surrogates
;
_journal_name_full 'Journal of Organic Chemistry'
_journal_page_first 5113
_journal_page_last 5125
_journal_paper_doi 10.1021/jo1008433
_journal_volume 75
_journal_year 2010
_chemical_absolute_configuration ad
_chemical_formula_sum 'C17 H25 Cl3 N2 O5'
_chemical_formula_weight 443.74
_chemical_name_systematic
; 
 ? 
;
_space_group_IT_number 5
_symmetry_cell_setting monoclinic
_symmetry_space_group_name_Hall 'C 2y'
_symmetry_space_group_name_H-M 'C 1 2 1'
_atom_sites_solution_hydrogens geom
_atom_sites_solution_primary direct
_atom_sites_solution_secondary difmap
_audit_creation_method SHELXL-97
_cell_angle_alpha 90.00
_cell_angle_beta 110.9340(10)
_cell_angle_gamma 90.00
_cell_formula_units_Z 4
_cell_length_a 18.5535(5)
_cell_length_b 10.3706(3)
_cell_length_c 11.6952(3)
_cell_measurement_reflns_used 9918
_cell_measurement_temperature 223(2)
_cell_measurement_theta_max 29.72
_cell_measurement_theta_min 2.42
_cell_volume 2101.75(10)
_computing_cell_refinement 'SAINT Version 7.66A (Bruker AXS Inc., 2009)'
_computing_data_collection 'APEX2 Version 2009.7 (Bruker AXS Inc.)'
_computing_data_reduction 'SAINT Version 7.66A (Bruker AXS Inc., 2009)'
_computing_molecular_graphics 'Bruker SHELXTL'
_computing_publication_material 'Bruker SHELXTL'
_computing_structure_refinement 'XL Version 2008/4 (George M. Sheldrick, Acta Cryst. (2008). A64, 112-122)'
_computing_structure_solution 'XS Version 2008/1 (George M. Sheldrick, Acta Cryst. (2008). A64, 112-122)'
_diffrn_ambient_temperature 223(2)
_diffrn_measured_fraction_theta_full 0.999
_diffrn_measured_fraction_theta_max 0.999
_diffrn_measurement_device_type 'Bruker APEX-II CCD'
_diffrn_measurement_method '\f and \w scans'
_diffrn_radiation_monochromator graphite
_diffrn_radiation_source 'fine-focus sealed tube'
_diffrn_radiation_type MoK\a
_diffrn_radiation_wavelength 0.71073
_diffrn_reflns_av_R_equivalents 0.0258
_diffrn_reflns_av_sigmaI/netI 0.0273
_diffrn_reflns_limit_h_max 26
_diffrn_reflns_limit_h_min -26
_diffrn_reflns_limit_k_max 14
_diffrn_reflns_limit_k_min -14
_diffrn_reflns_limit_l_max 16
_diffrn_reflns_limit_l_min -16
_diffrn_reflns_number 23295
_diffrn_reflns_theta_full 30.54
_diffrn_reflns_theta_max 30.54
_diffrn_reflns_theta_min 2.67
_exptl_absorpt_coefficient_mu 0.466
_exptl_absorpt_correction_T_max 0.9584
_exptl_absorpt_correction_T_min 0.9098
_exptl_absorpt_correction_type multi-scan
_exptl_absorpt_process_details 'SADABS Version 2008/1 (Sheldrick, Bruker AXS Inc.)'
_exptl_crystal_colour colourless
_exptl_crystal_density_diffrn 1.402
_exptl_crystal_density_meas ?
_exptl_crystal_density_method 'not measured'
_exptl_crystal_description chip
_exptl_crystal_F_000 928
_exptl_crystal_size_max 0.21
_exptl_crystal_size_mid 0.12
_exptl_crystal_size_min 0.09
_refine_diff_density_max 0.389
_refine_diff_density_min -0.239
_refine_diff_density_rms 0.044
_refine_ls_abs_structure_details 'Flack H D (1983), Acta Cryst. A39, 876-881, 3048 Friedel pairs'
_refine_ls_abs_structure_Flack 0.01(5)
_refine_ls_extinction_method none
_refine_ls_goodness_of_fit_ref 1.039
_refine_ls_hydrogen_treatment mixed
_refine_ls_matrix_type full
_refine_ls_number_parameters 282
_refine_ls_number_reflns 6428
_refine_ls_number_restraints 12
_refine_ls_restrained_S_all 1.051
_refine_ls_R_factor_all 0.0574
_refine_ls_R_factor_gt 0.0417
_refine_ls_shift/su_max 0.001
_refine_ls_shift/su_mean 0.000
_refine_ls_structure_factor_coef Fsqd
_refine_ls_weighting_details 'calc w=1/[\s^2^(Fo^2^)+(0.0620P)^2^+0.5455P] where P=(Fo^2^+2Fc^2^)/3'
_refine_ls_weighting_scheme calc
_refine_ls_wR_factor_gt 0.1076
_refine_ls_wR_factor_ref 0.1171
_reflns_number_gt 5086
_reflns_number_total 6428
_reflns_threshold_expression >2sigma(I)
_cod_data_source_file jo1008433_si_002.cif
_cod_data_source_block jdv6
_cod_depositor_comments
;
The following automatic conversions were performed:

'_symmetry_cell_setting' value 'Monoclinic' changed to 'monoclinic'
according to the built-in table from CIF Core dictionary named
'cif_core.dic' version 2.4.1 from 2010-06-29.

Automatic conversion script
Id: cif_fix_values 1646 2011-03-28 12:23:43Z adriana 

The following automatic conversions were performed:

'_exptl_crystal_density_meas' value 'none' was changed to '?' - the
value is perceived as not measured.

Automatic conversion script
Id: cif_fix_values 3008 2015-01-20 13:52:24Z robertas 
;
_cod_database_code 4025551

loop_
_symmetry_equiv_pos_as_xyz
'x, y, z'
'-x, y, -z'
'x+1/2, y+1/2, z'
'-x+1/2, y+1/2, -z'

loop_
_atom_site_label
_atom_site_type_symbol
_atom_site_fract_x
_atom_site_fract_y
_atom_site_fract_z
_atom_site_U_iso_or_equiv
_atom_site_adp_type
_atom_site_occupancy
_atom_site_symmetry_multiplicity
_atom_site_calc_flag
_atom_site_refinement_flags
_atom_site_disorder_assembly
_atom_site_disorder_group
Cl1 Cl 0.69418(4) 0.80081(10) 0.75163(5) 0.06352(19) Uani 1 1 d D A .
Cl2A Cl 0.5910(2) 0.8129(13) 0.5015(5) 0.0927(18) Uani 0.64(2) 1 d PD A 1
Cl3A Cl 0.7168(6) 0.9946(5) 0.5878(10) 0.1125(18) Uani 0.64(2) 1 d PD A 1
Cl2B Cl 0.5973(5) 0.8645(10) 0.5079(7) 0.0726(16) Uani 0.36(2) 1 d PD A 2
Cl3B Cl 0.7352(4) 0.9976(7) 0.6277(12) 0.080(2) Uani 0.36(2) 1 d PD A 2
N1 N 0.93278(9) 0.8200(2) 0.69599(13) 0.0426(4) Uani 1 1 d D . .
H1N H 0.9271(14) 0.812(3) 0.7615(17) 0.048(6) Uiso 1 1 d D . .
N2 N 1.07303(8) 0.74169(16) 0.87476(12) 0.0272(3) Uani 1 1 d . . .
O1 O 0.81375(8) 0.74754(19) 0.64009(13) 0.0464(4) Uani 1 1 d . . .
O2 O 0.85777(9) 0.8230(2) 0.49396(12) 0.0602(5) Uani 1 1 d . . .
O3 O 1.09067(8) 0.78001(16) 1.07116(11) 0.0382(3) Uani 1 1 d . . .
O4 O 1.19122(8) 0.56135(17) 0.98450(15) 0.0462(4) Uani 1 1 d . . .
O5 O 1.10375(7) 0.44777(14) 1.03698(11) 0.0315(3) Uani 1 1 d . . .
C1 C 0.68954(13) 0.8386(3) 0.6032(2) 0.0486(5) Uani 1 1 d D . .
C2 C 0.73634(12) 0.7449(3) 0.55855(19) 0.0469(5) Uani 1 1 d . A .
H2A H 0.7153 0.6577 0.5547 0.056 Uiso 1 1 calc R . .
H2B H 0.7337 0.7693 0.4762 0.056 Uiso 1 1 calc R . .
C3 C 0.86825(11) 0.8010(2) 0.59991(16) 0.0407(4) Uani 1 1 d . . .
C4 C 1.00436(11) 0.8682(2) 0.68533(18) 0.0422(5) Uani 1 1 d . . .
H4 H 0.9941(13) 0.872(3) 0.601(2) 0.038(6) Uiso 1 1 d . . .
C5 C 1.02167(14) 1.0065(2) 0.7276(3) 0.0544(6) Uani 1 1 d . . .
H5A H 0.9782 1.0603 0.6784 0.065 Uiso 1 1 calc R . .
H5B H 1.0672 1.0347 0.7106 0.065 Uiso 1 1 calc R . .
C6 C 1.03615(14) 1.0316(2) 0.8630(2) 0.0489(5) Uani 1 1 d . . .
H6A H 1.0435 1.1244 0.8782 0.059 Uiso 1 1 calc R . .
H6B H 0.9899 1.0064 0.8795 0.059 Uiso 1 1 calc R . .
C7 C 1.10531(12) 0.9612(2) 0.9531(2) 0.0426(5) Uani 1 1 d . . .
H7A H 1.1484 0.9662 0.9235 0.051 Uiso 1 1 calc R . .
H7B H 1.1211 1.0055 1.0323 0.051 Uiso 1 1 calc R . .
C8 C 1.08982(9) 0.8212(2) 0.97167(15) 0.0307(3) Uani 1 1 d . . .
C9 C 1.07133(11) 0.7761(2) 0.75162(15) 0.0345(4) Uani 1 1 d . . .
H9 H 1.1202(13) 0.827(2) 0.758(2) 0.037(6) Uiso 1 1 d . . .
C10 C 1.06852(15) 0.6437(2) 0.6931(2) 0.0485(5) Uani 1 1 d . . .
H10A H 1.0381 0.6473 0.6053 0.058 Uiso 1 1 calc R . .
H10B H 1.1207 0.6141 0.7039 0.058 Uiso 1 1 calc R . .
C11 C 1.03116(14) 0.5541(2) 0.7574(2) 0.0455(5) Uani 1 1 d . . .
H11A H 1.0496 0.4655 0.7576 0.055 Uiso 1 1 calc R . .
H11B H 0.9749 0.5553 0.7176 0.055 Uiso 1 1 calc R . .
C12 C 1.05573(10) 0.60724(19) 0.88747(15) 0.0291(3) Uani 1 1 d . . .
H12 H 1.0143(12) 0.612(2) 0.9182(18) 0.026(5) Uiso 1 1 d . . .
C13 C 1.12605(10) 0.53843(19) 0.97609(16) 0.0297(3) Uani 1 1 d . . .
C14 C 1.16083(11) 0.36632(19) 1.12851(17) 0.0320(3) Uani 1 1 d . . .
C15 C 1.20445(12) 0.2845(2) 1.0668(2) 0.0417(4) Uani 1 1 d . . .
H15A H 1.1680 0.2410 0.9965 0.063 Uiso 1 1 calc R . .
H15B H 1.2354 0.2210 1.1244 0.063 Uiso 1 1 calc R . .
H15C H 1.2378 0.3394 1.0403 0.063 Uiso 1 1 calc R . .
C16 C 1.10958(14) 0.2812(2) 1.1735(2) 0.0474(5) Uani 1 1 d . . .
H16A H 1.0833 0.3339 1.2151 0.071 Uiso 1 1 calc R . .
H16B H 1.1410 0.2172 1.2299 0.071 Uiso 1 1 calc R . .
H16C H 1.0717 0.2382 1.1043 0.071 Uiso 1 1 calc R . .
C17 C 1.21316(15) 0.4495(3) 1.2300(2) 0.0513(5) Uani 1 1 d . . .
H17A H 1.2465 0.4998 1.1993 0.077 Uiso 1 1 calc R . .
H17B H 1.2444 0.3952 1.2968 0.077 Uiso 1 1 calc R . .
H17C H 1.1822 0.5071 1.2591 0.077 Uiso 1 1 calc R . .

loop_
_atom_site_aniso_label
_atom_site_aniso_U_11
_atom_site_aniso_U_22
_atom_site_aniso_U_33
_atom_site_aniso_U_23
_atom_site_aniso_U_13
_atom_site_aniso_U_12
Cl1 0.0669(4) 0.0886(5) 0.0458(3) 0.0052(3) 0.0333(3) 0.0052(4)
Cl2A 0.0324(7) 0.170(5) 0.0697(13) 0.014(2) 0.0108(7) 0.0210(17)
Cl3A 0.186(4) 0.0591(14) 0.146(4) 0.0289(17) 0.125(4) 0.035(2)
Cl2B 0.0445(17) 0.112(4) 0.0554(15) -0.008(2) 0.0102(12) 0.023(2)
Cl3B 0.083(3) 0.0451(16) 0.140(5) 0.006(2) 0.074(3) 0.0030(15)
N1 0.0300(7) 0.0726(12) 0.0253(6) 0.0137(8) 0.0099(6) 0.0043(8)
N2 0.0272(6) 0.0316(7) 0.0240(6) 0.0037(5) 0.0106(5) 0.0044(5)
O1 0.0307(7) 0.0696(10) 0.0356(7) 0.0050(7) 0.0079(5) 0.0046(7)
O2 0.0438(8) 0.1075(15) 0.0284(6) 0.0112(9) 0.0117(6) 0.0116(10)
O3 0.0350(6) 0.0533(9) 0.0263(5) -0.0043(6) 0.0110(5) 0.0025(6)
O4 0.0267(7) 0.0490(8) 0.0658(10) 0.0222(7) 0.0201(6) 0.0039(6)
O5 0.0250(6) 0.0335(6) 0.0360(6) 0.0071(5) 0.0110(5) 0.0007(5)
C1 0.0458(11) 0.0636(15) 0.0418(10) 0.0106(10) 0.0223(9) 0.0175(11)
C2 0.0331(9) 0.0693(15) 0.0348(9) -0.0066(10) 0.0077(8) 0.0093(10)
C3 0.0344(9) 0.0578(13) 0.0303(7) 0.0071(9) 0.0119(7) 0.0137(9)
C4 0.0341(9) 0.0639(14) 0.0309(9) 0.0186(9) 0.0144(7) 0.0071(9)
C5 0.0431(12) 0.0522(13) 0.0708(16) 0.0319(12) 0.0238(11) 0.0127(10)
C6 0.0396(11) 0.0351(10) 0.0733(16) 0.0053(10) 0.0216(10) 0.0067(8)
C7 0.0331(9) 0.0364(10) 0.0586(12) -0.0058(9) 0.0167(9) 0.0000(8)
C8 0.0207(7) 0.0379(9) 0.0320(7) -0.0019(7) 0.0077(6) 0.0059(7)
C9 0.0333(9) 0.0480(11) 0.0276(7) 0.0069(7) 0.0174(7) 0.0043(8)
C10 0.0588(14) 0.0579(14) 0.0354(10) -0.0072(9) 0.0251(10) 0.0053(11)
C11 0.0504(12) 0.0467(11) 0.0354(9) -0.0109(9) 0.0106(8) -0.0028(10)
C12 0.0267(8) 0.0352(9) 0.0253(7) 0.0010(7) 0.0091(6) 0.0006(7)
C13 0.0275(8) 0.0302(8) 0.0331(8) 0.0036(7) 0.0129(6) 0.0013(6)
C14 0.0316(8) 0.0289(8) 0.0340(8) 0.0052(7) 0.0100(7) 0.0014(7)
C15 0.0400(10) 0.0330(9) 0.0553(11) 0.0016(9) 0.0208(9) 0.0037(8)
C16 0.0513(12) 0.0429(11) 0.0552(12) 0.0164(10) 0.0278(10) 0.0023(9)
C17 0.0570(13) 0.0473(12) 0.0377(10) -0.0035(9) 0.0025(9) -0.0005(11)

loop_
_atom_type_symbol
_atom_type_description
_atom_type_scat_dispersion_real
_atom_type_scat_dispersion_imag
_atom_type_scat_source
C C 0.0033 0.0016 'International Tables Vol C Tables 4.2.6.8 and 6.1.1.4'
H H 0.0000 0.0000 'International Tables Vol C Tables 4.2.6.8 and 6.1.1.4'
N N 0.0061 0.0033 'International Tables Vol C Tables 4.2.6.8 and 6.1.1.4'
O O 0.0106 0.0060 'International Tables Vol C Tables 4.2.6.8 and 6.1.1.4'
Cl Cl 0.1484 0.1585 'International Tables Vol C Tables 4.2.6.8 and 6.1.1.4'

loop_
_geom_angle_atom_site_label_1
_geom_angle_atom_site_label_2
_geom_angle_atom_site_label_3
_geom_angle
_geom_angle_site_symmetry_1
_geom_angle_site_symmetry_3
_geom_angle_publ_flag
C3 N1 C4 123.21(15) . . ?
C3 N1 H1N 113.4(18) . . ?
C4 N1 H1N 122.9(18) . . ?
C8 N2 C12 119.73(14) . . ?
C8 N2 C9 126.38(16) . . ?
C12 N2 C9 113.88(15) . . ?
C3 O1 C2 118.14(16) . . ?
C13 O5 C14 120.89(13) . . ?
C2 C1 Cl2B 116.3(3) . . ?
C2 C1 Cl3A 109.9(2) . . ?
Cl2B C1 Cl3A 92.7(3) . . ?
C2 C1 Cl1 111.55(16) . . ?
Cl2B C1 Cl1 111.6(4) . . ?
Cl3A C1 Cl1 113.6(4) . . ?
C2 C1 Cl2A 104.4(4) . . ?
Cl2B C1 Cl2A 17.6(3) . . ?
Cl3A C1 Cl2A 109.6(3) . . ?
Cl1 C1 Cl2A 107.4(2) . . ?
C2 C1 Cl3B 109.9(3) . . ?
Cl2B C1 Cl3B 105.2(4) . . ?
Cl3A C1 Cl3B 14.8(4) . . ?
Cl1 C1 Cl3B 101.0(4) . . ?
Cl2A C1 Cl3B 122.6(4) . . ?
O1 C2 C1 108.96(18) . . ?
O1 C2 H2A 109.9 . . ?
C1 C2 H2A 109.9 . . ?
O1 C2 H2B 109.9 . . ?
C1 C2 H2B 109.9 . . ?
H2A C2 H2B 108.3 . . ?
O2 C3 N1 127.2(2) . . ?
O2 C3 O1 124.04(19) . . ?
N1 C3 O1 108.71(15) . . ?
N1 C4 C5 112.83(19) . . ?
N1 C4 C9 109.82(17) . . ?
C5 C4 C9 112.62(18) . . ?
N1 C4 H4 104.7(14) . . ?
C5 C4 H4 104.0(16) . . ?
C9 C4 H4 112.5(15) . . ?
C4 C5 C6 115.89(18) . . ?
C4 C5 H5A 108.3 . . ?
C6 C5 H5A 108.3 . . ?
C4 C5 H5B 108.3 . . ?
C6 C5 H5B 108.3 . . ?
H5A C5 H5B 107.4 . . ?
C7 C6 C5 115.31(19) . . ?
C7 C6 H6A 108.4 . . ?
C5 C6 H6A 108.4 . . ?
C7 C6 H6B 108.4 . . ?
C5 C6 H6B 108.4 . . ?
H6A C6 H6B 107.5 . . ?
C8 C7 C6 113.77(17) . . ?
C8 C7 H7A 108.8 . . ?
C6 C7 H7A 108.8 . . ?
C8 C7 H7B 108.8 . . ?
C6 C7 H7B 108.8 . . ?
H7A C7 H7B 107.7 . . ?
O3 C8 N2 120.24(18) . . ?
O3 C8 C7 121.92(18) . . ?
N2 C8 C7 117.82(17) . . ?
N2 C9 C10 101.90(16) . . ?
N2 C9 C4 111.97(14) . . ?
C10 C9 C4 116.09(18) . . ?
N2 C9 H9 110.1(12) . . ?
C10 C9 H9 112.6(13) . . ?
C4 C9 H9 104.3(13) . . ?
C11 C10 C9 106.14(16) . . ?
C11 C10 H10A 110.5 . . ?
C9 C10 H10A 110.5 . . ?
C11 C10 H10B 110.5 . . ?
C9 C10 H10B 110.5 . . ?
H10A C10 H10B 108.7 . . ?
C10 C11 C12 104.33(17) . . ?
C10 C11 H11A 110.9 . . ?
C12 C11 H11A 110.9 . . ?
C10 C11 H11B 110.9 . . ?
C12 C11 H11B 110.9 . . ?
H11A C11 H11B 108.9 . . ?
N2 C12 C13 110.68(14) . . ?
N2 C12 C11 104.07(15) . . ?
C13 C12 C11 112.79(17) . . ?
N2 C12 H12 103.2(13) . . ?
C13 C12 H12 111.9(12) . . ?
C11 C12 H12 113.4(12) . . ?
O4 C13 O5 126.29(16) . . ?
O4 C13 C12 123.74(17) . . ?
O5 C13 C12 109.91(15) . . ?
O5 C14 C17 109.71(16) . . ?
O5 C14 C15 109.97(15) . . ?
C17 C14 C15 112.99(18) . . ?
O5 C14 C16 102.01(15) . . ?
C17 C14 C16 111.46(19) . . ?
C15 C14 C16 110.15(17) . . ?
C14 C15 H15A 109.5 . . ?
C14 C15 H15B 109.5 . . ?
H15A C15 H15B 109.5 . . ?
C14 C15 H15C 109.5 . . ?
H15A C15 H15C 109.5 . . ?
H15B C15 H15C 109.5 . . ?
C14 C16 H16A 109.5 . . ?
C14 C16 H16B 109.5 . . ?
H16A C16 H16B 109.5 . . ?
C14 C16 H16C 109.5 . . ?
H16A C16 H16C 109.5 . . ?
H16B C16 H16C 109.5 . . ?
C14 C17 H17A 109.5 . . ?
C14 C17 H17B 109.5 . . ?
H17A C17 H17B 109.5 . . ?
C14 C17 H17C 109.5 . . ?
H17A C17 H17C 109.5 . . ?
H17B C17 H17C 109.5 . . ?

loop_
_geom_bond_atom_site_label_1
_geom_bond_atom_site_label_2
_geom_bond_distance
_geom_bond_site_symmetry_2
_geom_bond_publ_flag
Cl1 C1 1.751(2) . ?
Cl2A C1 1.810(6) . ?
Cl3A C1 1.724(6) . ?
Cl2B C1 1.697(7) . ?
Cl3B C1 1.830(7) . ?
N1 C3 1.332(2) . ?
N1 C4 1.465(3) . ?
N1 H1N 0.815(16) . ?
N2 C8 1.345(2) . ?
N2 C12 1.450(2) . ?
N2 C9 1.473(2) . ?
O1 C3 1.375(3) . ?
O1 C2 1.412(2) . ?
O2 C3 1.206(2) . ?
O3 C8 1.234(2) . ?
O4 C13 1.202(2) . ?
O5 C13 1.331(2) . ?
O5 C14 1.473(2) . ?
C1 C2 1.515(3) . ?
C2 H2A 0.9800 . ?
C2 H2B 0.9800 . ?
C4 C5 1.514(4) . ?
C4 C9 1.539(3) . ?
C4 H4 0.93(2) . ?
C5 C6 1.531(4) . ?
C5 H5A 0.9800 . ?
C5 H5B 0.9800 . ?
C6 C7 1.524(3) . ?
C6 H6A 0.9800 . ?
C6 H6B 0.9800 . ?
C7 C8 1.511(3) . ?
C7 H7A 0.9800 . ?
C7 H7B 0.9800 . ?
C9 C10 1.526(3) . ?
C9 H9 1.03(2) . ?
C10 C11 1.511(3) . ?
C10 H10A 0.9800 . ?
C10 H10B 0.9800 . ?
C11 C12 1.526(3) . ?
C11 H11A 0.9800 . ?
C11 H11B 0.9800 . ?
C12 C13 1.523(2) . ?
C12 H12 0.96(2) . ?
C14 C17 1.507(3) . ?
C14 C15 1.520(3) . ?
C14 C16 1.523(3) . ?
C15 H15A 0.9700 . ?
C15 H15B 0.9700 . ?
C15 H15C 0.9700 . ?
C16 H16A 0.9700 . ?
C16 H16B 0.9700 . ?
C16 H16C 0.9700 . ?
C17 H17A 0.9700 . ?
C17 H17B 0.9700 . ?
C17 H17C 0.9700 . ?

loop_
_geom_hbond_atom_site_label_D
_geom_hbond_atom_site_label_H
_geom_hbond_atom_site_label_A
_geom_hbond_distance_DH
_geom_hbond_distance_HA
_geom_hbond_distance_DA
_geom_hbond_angle_DHA
_geom_hbond_site_symmetry_A
C17 H17A O4 0.97 2.44 2.986(3) 115.7 .
C15 H15C O4 0.97 2.46 3.010(3) 115.4 .
C4 H4 O2 0.93(2) 2.44(2) 2.877(3) 108.5(17) .
C2 H2B O2 0.98 2.30 2.742(3) 106.1 .
N1 H1N O3 0.815(16) 2.123(17) 2.9367(19) 177(3) 2_757

loop_
_geom_torsion_atom_site_label_1
_geom_torsion_atom_site_label_2
_geom_torsion_atom_site_label_3
_geom_torsion_atom_site_label_4
_geom_torsion
_geom_torsion_site_symmetry_1
_geom_torsion_site_symmetry_2
_geom_torsion_site_symmetry_3
_geom_torsion_site_symmetry_4
_geom_torsion_publ_flag
C3 O1 C2 C1 -110.3(2) . . . . ?
Cl2B C1 C2 O1 172.2(5) . . . . ?
Cl3A C1 C2 O1 68.7(5) . . . . ?
Cl1 C1 C2 O1 -58.3(2) . . . . ?
Cl2A C1 C2 O1 -173.9(3) . . . . ?
Cl3B C1 C2 O1 52.9(5) . . . . ?
C4 N1 C3 O2 -2.6(4) . . . . ?
C4 N1 C3 O1 176.0(2) . . . . ?
C2 O1 C3 O2 -14.9(3) . . . . ?
C2 O1 C3 N1 166.5(2) . . . . ?
C3 N1 C4 C5 107.0(3) . . . . ?
C3 N1 C4 C9 -126.5(2) . . . . ?
N1 C4 C5 C6 63.5(2) . . . . ?
C9 C4 C5 C6 -61.6(2) . . . . ?
C4 C5 C6 C7 61.6(3) . . . . ?
C5 C6 C7 C8 -78.9(2) . . . . ?
C12 N2 C8 O3 0.1(2) . . . . ?
C9 N2 C8 O3 -178.68(15) . . . . ?
C12 N2 C8 C7 -178.36(15) . . . . ?
C9 N2 C8 C7 2.8(2) . . . . ?
C6 C7 C8 O3 -115.0(2) . . . . ?
C6 C7 C8 N2 63.4(2) . . . . ?
C8 N2 C9 C10 166.92(17) . . . . ?
C12 N2 C9 C10 -12.0(2) . . . . ?
C8 N2 C9 C4 -68.3(2) . . . . ?
C12 N2 C9 C4 112.77(19) . . . . ?
N1 C4 C9 N2 -47.5(2) . . . . ?
C5 C4 C9 N2 79.1(2) . . . . ?
N1 C4 C9 C10 68.9(2) . . . . ?
C5 C4 C9 C10 -164.43(18) . . . . ?
N2 C9 C10 C11 26.7(2) . . . . ?
C4 C9 C10 C11 -95.2(2) . . . . ?
C9 C10 C11 C12 -31.8(2) . . . . ?
C8 N2 C12 C13 -64.83(19) . . . . ?
C9 N2 C12 C13 114.13(16) . . . . ?
C8 N2 C12 C11 173.75(16) . . . . ?
C9 N2 C12 C11 -7.3(2) . . . . ?
C10 C11 C12 N2 23.7(2) . . . . ?
C10 C11 C12 C13 -96.3(2) . . . . ?
C14 O5 C13 O4 2.4(3) . . . . ?
C14 O5 C13 C12 179.74(15) . . . . ?
N2 C12 C13 O4 -35.8(3) . . . . ?
C11 C12 C13 O4 80.3(3) . . . . ?
N2 C12 C13 O5 146.79(15) . . . . ?
C11 C12 C13 O5 -97.09(19) . . . . ?
C13 O5 C14 C17 60.9(2) . . . . ?
C13 O5 C14 C15 -63.9(2) . . . . ?
C13 O5 C14 C16 179.22(16) . . . . ?
